data_4509615
loop_
_publ_author_name
'Zhou, Xin-Hui'
'Du, Xiao-Di'
'Li, Gao-Nan'
'Zuo, Jing-Lin'
'You, Xiao-Zeng'

_publ_section_title
;
 Coordination Polymers Assembled from 3,5-Pyrazoledicarboxylic Acid and
 Bis(triazolyl) Ligands: Chiral andMeso-Structures Induced by Ligand
 Flexibility and a Six-Connected Self-Catenated Network
;
_journal_issue 10
_journal_name_full 'Crystal Growth &amp; Design'
_journal_page_first 4487
_journal_paper_doi 10.1021/cg900509r
_journal_volume 9
_journal_year 2009
_chemical_formula_sum 'C15 H24 N8 O7 Zn'
_chemical_formula_weight 493.79
_chemical_name_systematic
; 
 ? 
;
_space_group_IT_number 14
_symmetry_cell_setting monoclinic
_symmetry_space_group_name_Hall '-P 2ybc'
_symmetry_space_group_name_H-M 'P 1 21/c 1'
_atom_sites_solution_hydrogens geom
_atom_sites_solution_primary direct
_atom_sites_solution_secondary difmap
_audit_creation_method SHELXL-97
_cell_angle_alpha 90.00
_cell_angle_beta 93.933(4)
_cell_angle_gamma 90.00
_cell_formula_units_Z 4
_cell_length_a 17.978(3)
_cell_length_b 11.640(2)
_cell_length_c 10.0043(17)
_cell_measurement_reflns_used 1083
_cell_measurement_temperature 291(2)
_cell_measurement_theta_max 17.8
_cell_measurement_theta_min 2.8
_cell_volume 2088.6(6)
_computing_cell_refinement SMART
_computing_data_collection 'SMART (Bruker, 2000)'
_computing_data_reduction 'SAINT (Bruker, 2000)'
_computing_molecular_graphics SHELXTL
_computing_publication_material SHELXTL
_computing_structure_refinement SHELXTL
_computing_structure_solution 'SHELXTL (Bruker, 2000)'
_diffrn_ambient_temperature 291(2)
_diffrn_measured_fraction_theta_full 0.995
_diffrn_measured_fraction_theta_max 0.995
_diffrn_measurement_device_type 'Bruker Smart Apex CCD'
_diffrn_measurement_method 'phi and omega scans'
_diffrn_radiation_monochromator graphite
_diffrn_radiation_source 'fine-focus sealed tube'
_diffrn_radiation_type MoK\a
_diffrn_radiation_wavelength 0.71073
_diffrn_reflns_av_R_equivalents 0.0451
_diffrn_reflns_av_sigmaI/netI 0.0551
_diffrn_reflns_limit_h_max 21
_diffrn_reflns_limit_h_min -22
_diffrn_reflns_limit_k_max 12
_diffrn_reflns_limit_k_min -14
_diffrn_reflns_limit_l_max 11
_diffrn_reflns_limit_l_min -12
_diffrn_reflns_number 11007
_diffrn_reflns_theta_full 25.99
_diffrn_reflns_theta_max 25.99
_diffrn_reflns_theta_min 2.09
_exptl_absorpt_coefficient_mu 1.232
_exptl_absorpt_correction_T_max 0.7997
_exptl_absorpt_correction_T_min 0.7820
_exptl_absorpt_correction_type multi-scan
_exptl_absorpt_process_details 'SADABS; Bruker, 2000'
_exptl_crystal_colour white
_exptl_crystal_density_diffrn 1.570
_exptl_crystal_density_method 'not measured'
_exptl_crystal_description block
_exptl_crystal_F_000 1024
_exptl_crystal_size_max 0.21
_exptl_crystal_size_mid 0.20
_exptl_crystal_size_min 0.19
_refine_diff_density_max 0.294
_refine_diff_density_min -0.652
_refine_diff_density_rms 0.069
_refine_ls_extinction_method none
_refine_ls_goodness_of_fit_ref 1.036
_refine_ls_hydrogen_treatment constr
_refine_ls_matrix_type full
_refine_ls_number_parameters 280
_refine_ls_number_reflns 4087
_refine_ls_number_restraints 0
_refine_ls_restrained_S_all 1.036
_refine_ls_R_factor_all 0.0796
_refine_ls_R_factor_gt 0.0571
_refine_ls_shift/su_max 0.000
_refine_ls_shift/su_mean 0.000
_refine_ls_structure_factor_coef Fsqd
_refine_ls_weighting_details 'calc w=1/[\s^2^(Fo^2^)+(0.0500P)^2^+1.9900P] where P=(Fo^2^+2Fc^2^)/3'
_refine_ls_weighting_scheme calc
_refine_ls_wR_factor_gt 0.1098
_refine_ls_wR_factor_ref 0.1161
_reflns_number_gt 3195
_reflns_number_total 4087
_reflns_threshold_expression >2sigma(I)
_cod_data_source_file cg900509rsup1.cif
_cod_data_source_block 7
_cod_original_sg_symbol_H-M P2(1)/c
_cod_database_code 4509615

loop_
_symmetry_equiv_pos_as_xyz
'x, y, z'
'-x, y+1/2, -z+1/2'
'-x, -y, -z'
'x, -y-1/2, z-1/2'

loop_
_atom_site_label
_atom_site_type_symbol
_atom_site_fract_x
_atom_site_fract_y
_atom_site_fract_z
_atom_site_U_iso_or_equiv
_atom_site_adp_type
_atom_site_occupancy
_atom_site_symmetry_multiplicity
_atom_site_calc_flag
_atom_site_refinement_flags
C1 C 0.7426(2) -0.2873(3) 0.5416(3) 0.0293(8) Uani 1 1 d .
C2 C 0.7457(2) -0.1576(3) 0.5511(3) 0.0319(8) Uani 1 1 d .
C3 C 0.7473(2) -0.0714(3) 0.4579(4) 0.0320(8) Uani 1 1 d .
H3 H 0.7457 -0.0782 0.3651 0.038 Uiso 1 1 calc R
C4 C 0.7519(2) 0.0283(3) 0.5337(4) 0.0318(8) Uani 1 1 d .
C5 C 0.7601(2) 0.1519(3) 0.4950(4) 0.0332(8) Uani 1 1 d .
C6 C 0.9248(2) 0.1038(4) 0.9035(4) 0.0414(10) Uani 1 1 d .
H6 H 0.9097 0.0438 0.9566 0.050 Uiso 1 1 calc R
C7 C 0.9224(2) 0.2326(3) 0.7589(4) 0.0382(9) Uani 1 1 d .
H7 H 0.9080 0.2844 0.6912 0.046 Uiso 1 1 calc R
C8 C 1.0516(2) 0.3058(4) 0.8025(4) 0.0418(10) Uani 1 1 d .
H8A H 1.0975 0.2624 0.8000 0.050 Uiso 1 1 calc R
H8B H 1.0435 0.3455 0.7175 0.050 Uiso 1 1 calc R
C9 C 1.0606(3) 0.3903(4) 0.9081(4) 0.0458(11) Uani 1 1 d .
H9A H 1.0968 0.4462 0.8817 0.055 Uiso 1 1 calc R
H9B H 1.0824 0.3517 0.9874 0.055 Uiso 1 1 calc R
C10 C 0.9935(3) 0.4549(4) 0.9477(5) 0.0526(12) Uani 1 1 d .
H10A H 0.9701 0.4908 0.8681 0.063 Uiso 1 1 calc R
H10B H 0.9583 0.3998 0.9794 0.063 Uiso 1 1 calc R
C11 C 0.5941(2) 0.1285(4) 0.8559(4) 0.0427(10) Uani 1 1 d .
H11 H 0.6070 0.0642 0.9075 0.051 Uiso 1 1 calc R
C12 C 0.6017(2) 0.2682(3) 0.7304(4) 0.0391(10) Uani 1 1 d .
H12 H 0.6190 0.3237 0.6734 0.047 Uiso 1 1 calc R
C13 C 0.4710(2) 0.3426(4) 0.7406(4) 0.0414(9) Uani 1 1 d .
H13A H 0.4285 0.3008 0.7003 0.050 Uiso 1 1 calc R
H13B H 0.4846 0.4012 0.6778 0.050 Uiso 1 1 calc R
C14 C 0.4494(2) 0.3998(4) 0.8703(4) 0.0406(10) Uani 1 1 d .
H14A H 0.4077 0.4513 0.8497 0.049 Uiso 1 1 calc R
H14B H 0.4330 0.3412 0.9306 0.049 Uiso 1 1 calc R
C15 C 0.5124(2) 0.4663(4) 0.9396(4) 0.0419(10) Uani 1 1 d .
H15A H 0.5324 0.5193 0.8765 0.050 Uiso 1 1 calc R
H15B H 0.5519 0.4135 0.9694 0.050 Uiso 1 1 calc R
N1 N 0.74850(18) -0.1075(3) 0.6713(3) 0.0344(7) Uani 1 1 d .
H1 H 0.7474 -0.1447 0.7454 0.041 Uiso 1 1 calc R
N2 N 0.75317(19) 0.0051(3) 0.6639(3) 0.0367(8) Uani 1 1 d .
N3 N 0.87761(19) 0.1564(3) 0.8110(3) 0.0411(8) Uani 1 1 d .
N4 N 0.99220(19) 0.1429(3) 0.9126(4) 0.0434(9) Uani 1 1 d .
N5 N 0.9891(2) 0.2242(3) 0.8165(4) 0.0413(8) Uani 1 1 d .
N6 N 0.6431(2) 0.1849(3) 0.7842(4) 0.0411(8) Uani 1 1 d .
N7 N 0.52614(18) 0.1719(3) 0.8474(3) 0.0402(8) Uani 1 1 d .
N8 N 0.53344(19) 0.2637(3) 0.7666(4) 0.0401(8) Uani 1 1 d .
O1 O 0.74324(16) -0.3393(3) 0.6483(3) 0.0410(7) Uani 1 1 d .
O2 O 0.74140(17) -0.3294(2) 0.4307(3) 0.0430(7) Uani 1 1 d .
O3 O 0.76263(15) 0.2235(2) 0.5888(2) 0.0323(6) Uani 1 1 d .
O4 O 0.76451(16) 0.1767(2) 0.3739(3) 0.0387(6) Uani 1 1 d .
O5 O 0.75357(15) 0.0618(2) 0.9588(3) 0.0347(6) Uani 1 1 d .
H5A H 0.7495 -0.0081 0.9347 0.042 Uiso 1 1 d R
H5B H 0.7579 0.0633 1.0439 0.042 Uiso 1 1 d R
O6 O 0.60737(16) 0.5307(3) 0.6220(3) 0.0432(7) Uani 1 1 d .
H6A H 0.6330 0.5786 0.6698 0.052 Uiso 1 1 d R
H6B H 0.5677 0.5581 0.5833 0.052 Uiso 1 1 d R
O7 O 0.84197(17) 0.0320(3) 1.1971(3) 0.0471(8) Uani 1 1 d .
H7A H 0.8370 -0.0389 1.2147 0.057 Uiso 1 1 d R
H7B H 0.8258 0.0812 1.2508 0.057 Uiso 1 1 d R
Zn1 Zn 0.75939(2) 0.15831(4) 0.78813(4) 0.02837(14) Uani 1 1 d .

loop_
_atom_site_aniso_label
_atom_site_aniso_U_11
_atom_site_aniso_U_22
_atom_site_aniso_U_33
_atom_site_aniso_U_23
_atom_site_aniso_U_13
_atom_site_aniso_U_12
C1 0.034(2) 0.0302(19) 0.0249(18) -0.0077(15) 0.0121(15) 0.0009(16)
C2 0.041(2) 0.030(2) 0.0244(17) -0.0018(16) 0.0053(15) -0.0016(17)
C3 0.047(2) 0.0149(16) 0.034(2) 0.0029(14) 0.0042(17) -0.0060(16)
C4 0.033(2) 0.0249(19) 0.037(2) 0.0083(16) 0.0000(16) -0.0029(16)
C5 0.034(2) 0.0252(19) 0.041(2) 0.0029(18) 0.0067(16) 0.0007(16)
C6 0.041(2) 0.040(2) 0.042(2) 0.0063(19) -0.0057(19) -0.0078(19)
C7 0.049(3) 0.028(2) 0.038(2) -0.0008(17) 0.0040(19) -0.0089(18)
C8 0.042(2) 0.034(2) 0.051(2) -0.0068(19) 0.016(2) -0.0088(18)
C9 0.059(3) 0.040(2) 0.040(2) -0.0144(19) 0.014(2) -0.017(2)
C10 0.054(3) 0.051(3) 0.053(3) -0.010(2) 0.006(2) -0.012(2)
C11 0.041(2) 0.045(3) 0.041(2) 0.0037(19) 0.0033(19) 0.0009(19)
C12 0.043(2) 0.030(2) 0.046(2) 0.0002(18) 0.0176(19) -0.0058(18)
C13 0.039(2) 0.039(2) 0.047(2) 0.000(2) 0.0100(18) 0.0065(19)
C14 0.044(2) 0.030(2) 0.048(2) 0.0036(19) 0.0104(19) 0.0161(18)
C15 0.038(2) 0.049(3) 0.040(2) 0.003(2) 0.0108(18) 0.0106(19)
N1 0.0397(19) 0.0341(18) 0.0298(16) 0.0010(14) 0.0058(14) -0.0028(14)
N2 0.0404(19) 0.0277(18) 0.0427(19) -0.0021(14) 0.0087(15) 0.0026(14)
N3 0.0407(19) 0.044(2) 0.0376(17) 0.0082(17) -0.0013(14) -0.0047(17)
N4 0.037(2) 0.042(2) 0.050(2) 0.0137(17) -0.0016(16) 0.0033(16)
N5 0.041(2) 0.0355(19) 0.047(2) -0.0019(16) 0.0064(17) -0.0074(16)
N6 0.043(2) 0.0304(18) 0.051(2) -0.0058(16) 0.0088(17) 0.0061(15)
N7 0.0320(18) 0.041(2) 0.048(2) 0.0054(17) 0.0079(15) 0.0055(15)
N8 0.0372(19) 0.0285(17) 0.056(2) -0.0003(16) 0.0100(17) 0.0082(14)
O1 0.0428(17) 0.0442(17) 0.0364(15) 0.0020(14) 0.0060(12) -0.0018(14)
O2 0.0532(18) 0.0429(17) 0.0340(15) -0.0067(13) 0.0108(13) -0.0125(14)
O3 0.0394(15) 0.0347(14) 0.0231(12) 0.0011(11) 0.0045(11) 0.0008(12)
O4 0.0497(17) 0.0348(15) 0.0327(14) 0.0092(12) 0.0099(12) 0.0018(13)
O5 0.0443(16) 0.0285(14) 0.0325(14) 0.0004(11) 0.0116(12) -0.0072(12)
O6 0.0455(18) 0.0425(17) 0.0437(16) -0.0156(13) 0.0190(13) -0.0039(13)
O7 0.057(2) 0.0347(16) 0.0510(18) -0.0113(14) 0.0139(15) -0.0100(14)
Zn1 0.0337(2) 0.0272(2) 0.0246(2) -0.00395(18) 0.00454(16) -0.00192(19)

loop_
_atom_type_symbol
_atom_type_description
_atom_type_scat_dispersion_real
_atom_type_scat_dispersion_imag
_atom_type_scat_source
C C 0.0033 0.0016 'International Tables Vol C Tables 4.2.6.8 and 6.1.1.4'
H H 0.0000 0.0000 'International Tables Vol C Tables 4.2.6.8 and 6.1.1.4'
N N 0.0061 0.0033 'International Tables Vol C Tables 4.2.6.8 and 6.1.1.4'
O O 0.0106 0.0060 'International Tables Vol C Tables 4.2.6.8 and 6.1.1.4'
Zn Zn 0.2839 1.4301 'International Tables Vol C Tables 4.2.6.8 and 6.1.1.4'

loop_
_geom_angle_atom_site_label_1
_geom_angle_atom_site_label_2
_geom_angle_atom_site_label_3
_geom_angle
_geom_angle_site_symmetry_1
_geom_angle_site_symmetry_3
O2 C1 O1 126.6(4) . .
O2 C1 C2 117.3(3) . .
O1 C1 C2 116.0(3) . .
N1 C2 C3 107.0(3) . .
N1 C2 C1 119.5(3) . .
C3 C2 C1 133.6(3) . .
C2 C3 C4 104.1(3) . .
C2 C3 H3 128.0 . .
C4 C3 H3 128.0 . .
N2 C4 C3 111.3(3) . .
N2 C4 C5 116.9(3) . .
C3 C4 C5 131.7(3) . .
O4 C5 O3 124.7(4) . .
O4 C5 C4 119.0(3) . .
O3 C5 C4 116.3(3) . .
N4 C6 N3 115.4(4) . .
N4 C6 H6 122.3 . .
N3 C6 H6 122.3 . .
N5 C7 N3 110.0(4) . .
N5 C7 H7 125.0 . .
N3 C7 H7 125.0 . .
C9 C8 N5 114.5(3) . .
C9 C8 H8A 108.6 . .
N5 C8 H8A 108.6 . .
C9 C8 H8B 108.6 . .
N5 C8 H8B 108.6 . .
H8A C8 H8B 107.6 . .
C8 C9 C10 118.9(4) . .
C8 C9 H9A 107.6 . .
C10 C9 H9A 107.6 . .
C8 C9 H9B 107.6 . .
C10 C9 H9B 107.6 . .
H9A C9 H9B 107.0 . .
C10 C10 C9 116.8(5) 3_767 .
C10 C10 H10A 108.1 3_767 .
C9 C10 H10A 108.1 . .
C10 C10 H10B 108.1 3_767 .
C9 C10 H10B 108.1 . .
H10A C10 H10B 107.3 . .
N7 C11 N6 114.6(4) . .
N7 C11 H11 122.7 . .
N6 C11 H11 122.7 . .
N8 C12 N6 112.0(4) . .
N8 C12 H12 124.0 . .
N6 C12 H12 124.0 . .
N8 C13 C14 111.1(3) . .
N8 C13 H13A 109.4 . .
C14 C13 H13A 109.4 . .
N8 C13 H13B 109.4 . .
C14 C13 H13B 109.4 . .
H13A C13 H13B 108.0 . .
C15 C14 C13 112.8(3) . .
C15 C14 H14A 109.0 . .
C13 C14 H14A 109.0 . .
C15 C14 H14B 109.0 . .
C13 C14 H14B 109.0 . .
H14A C14 H14B 107.8 . .
C14 C15 C15 112.1(4) . 3_667
C14 C15 H15A 109.2 . .
C15 C15 H15A 109.2 3_667 .
C14 C15 H15B 109.2 . .
C15 C15 H15B 109.2 3_667 .
H15A C15 H15B 107.9 . .
N2 N1 C2 112.5(3) . .
N2 N1 H1 123.7 . .
C2 N1 H1 123.7 . .
N1 N2 C4 105.1(3) . .
N1 N2 Zn1 141.9(3) . .
C4 N2 Zn1 113.0(3) . .
C7 N3 C6 101.6(4) . .
C7 N3 Zn1 125.4(3) . .
C6 N3 Zn1 130.8(3) . .
C6 N4 N5 101.8(3) . .
C7 N5 N4 111.1(3) . .
C7 N5 C8 126.2(4) . .
N4 N5 C8 121.5(4) . .
C12 N6 C11 101.7(4) . .
C12 N6 Zn1 130.4(3) . .
C11 N6 Zn1 127.1(3) . .
C11 N7 N8 102.3(3) . .
C12 N8 N7 109.2(3) . .
C12 N8 C13 130.7(4) . .
N7 N8 C13 119.9(3) . .
C5 O3 Zn1 117.4(2) . .
C5 O4 Zn1 127.0(3) . 4_565
Zn1 O5 H5A 107.3 . .
Zn1 O5 H5B 144.6 . .
H5A O5 H5B 107.7 . .
H6A O6 H6B 114.6 . .
H7A O7 H7B 118.6 . .
O5 Zn1 O4 99.43(11) . 4_566
O5 Zn1 N6 89.35(12) . .
O4 Zn1 N6 83.64(12) 4_566 .
O5 Zn1 N3 90.70(12) . .
O4 Zn1 N3 87.14(13) 4_566 .
N6 Zn1 N3 170.67(14) . .
O5 Zn1 O3 167.50(11) . .
O4 Zn1 O3 93.04(10) 4_566 .
N6 Zn1 O3 91.20(12) . .
N3 Zn1 O3 90.76(11) . .
O5 Zn1 N2 91.31(12) . .
O4 Zn1 N2 169.22(12) 4_566 .
N6 Zn1 N2 95.61(13) . .
N3 Zn1 N2 93.72(13) . .
O3 Zn1 N2 76.21(11) . .

loop_
_geom_bond_atom_site_label_1
_geom_bond_atom_site_label_2
_geom_bond_distance
_geom_bond_site_symmetry_2
C1 O2 1.211(4) .
C1 O1 1.227(4) .
C1 C2 1.514(5) .
C2 N1 1.334(5) .
C2 C3 1.372(5) .
C3 C4 1.386(5) .
C3 H3 0.9300 .
C4 N2 1.329(5) .
C4 C5 1.500(5) .
C5 O4 1.253(5) .
C5 O3 1.254(5) .
C6 N4 1.291(5) .
C6 N3 1.357(5) .
C6 H6 0.9300 .
C7 N5 1.299(5) .
C7 N3 1.328(5) .
C7 H7 0.9300 .
C8 C9 1.445(6) .
C8 N5 1.484(5) .
C8 H8A 0.9700 .
C8 H8B 0.9700 .
C9 C10 1.498(7) .
C9 H9A 0.9700 .
C9 H9B 0.9700 .
C10 C10 1.489(9) 3_767
C10 H10A 0.9700 .
C10 H10B 0.9700 .
C11 N7 1.319(5) .
C11 N6 1.345(5) .
C11 H11 0.9300 .
C12 N8 1.303(5) .
C12 N6 1.315(5) .
C12 H12 0.9300 .
C13 N8 1.460(5) .
C13 C14 1.532(6) .
C13 H13A 0.9700 .
C13 H13B 0.9700 .
C14 C15 1.502(6) .
C14 H14A 0.9700 .
C14 H14B 0.9700 .
C15 C15 1.532(8) 3_667
C15 H15A 0.9700 .
C15 H15B 0.9700 .
N1 N2 1.315(5) .
N1 H1 0.8600 .
N2 Zn1 2.172(3) .
N3 Zn1 2.122(4) .
N4 N5 1.347(5) .
N6 Zn1 2.111(4) .
N7 N8 1.352(5) .
O3 Zn1 2.138(2) .
O4 Zn1 2.103(3) 4_565
O5 Zn1 2.053(3) .
O5 H5A 0.8500 .
O5 H5B 0.8500 .
O6 H6A 0.8500 .
O6 H6B 0.8501 .
O7 H7A 0.8500 .
O7 H7B 0.8501 .
Zn1 O4 2.103(3) 4_566

loop_
_geom_hbond_atom_site_label_D
_geom_hbond_atom_site_label_H
_geom_hbond_atom_site_label_A
_geom_hbond_distance_DH
_geom_hbond_distance_HA
_geom_hbond_distance_DA
_geom_hbond_angle_DHA
_geom_hbond_site_symmetry_A
N1 H1 O2 0.86 1.89 2.708(7) 158.9 4_556
O5 H5A O2 0.85 1.90 2.727(6) 164.8 4_556
O5 H5B O3 0.85 2.52 2.817(6) 101.5 4_566
O6 H6A O1 0.85 2.22 2.870(7) 132.9 1_565
O6 H6B N7 0.85 2.29 2.942(7) 133.8 2_656
C3 H3 O1 0.93 2.37 3.263(8) 161.0 4
C11 H11 O6 0.93 2.41 3.239(8) 147.9 4_566
C12 H12 O6 0.93 2.47 3.246(8) 141.1 .
